data_7228865
loop_
_publ_author_name
'shukla, rahul'
'Saeed, Aamer'
'Simpson, Jim'
'Chopra, Deepak'

_publ_section_title
;
 Quantitative investigation of C-H&#x2026;\p and other intermolecular
 interactions in a series of crystalline N-(substituted
 phenyl)-2-naphthamide derivatives.
;
_journal_name_full CrystEngComm
_journal_paper_doi 10.1039/C7CE01310H
_journal_year 2017
_chemical_absolute_configuration unk
_chemical_formula_moiety 'C17 H13 N O'
_chemical_formula_sum 'C17 H13 N O'
_chemical_formula_weight 247.28
_chemical_name_systematic
;
N-phenyl-2-naphthamide
;
_space_group_crystal_system monoclinic
_space_group_IT_number 9
_space_group_name_Hall 'C -2yc'
_space_group_name_H-M_alt 'C 1 c 1'
_symmetry_space_group_name_Hall 'C -2yc'
_symmetry_space_group_name_H-M 'C 1 c 1'
_atom_sites_solution_hydrogens mixed
_audit_creation_method SHELXL-2013
_audit_update_record
;
2014-04-15 deposited with the CCDC.
2017-08-08 downloaded from the CCDC.
;
_cell_angle_alpha 90
_cell_angle_beta 104.767(3)
_cell_angle_gamma 90
_cell_formula_units_Z 4
_cell_length_a 28.7372(16)
_cell_length_b 5.4797(3)
_cell_length_c 7.8381(5)
_cell_measurement_reflns_used 2651
_cell_measurement_temperature 89(2)
_cell_measurement_theta_max 31.46
_cell_measurement_theta_min 2.69
_cell_volume 1193.51(12)
_computing_cell_refinement 'APEX2 and SAINT (Bruker, 2011)'
_computing_data_collection 'APEX2 (Bruker, 2011)'
_computing_data_reduction 'SAINT (Bruker, 2011)'
_computing_molecular_graphics 'Mercury (Macrae et al., 2006)'
_computing_publication_material
;
SHELXL-2013 (Sheldrick, 2008), enCIFer (Allen <i>et al.</i>, 2004), 
PLATON (Spek, 2009), PublCIF (Westrip 2010)
;
_computing_structure_refinement
;
SHELXL-2013 (Sheldrick, 2008) & TITAN (Hunter & Simpson, 1999)
;
_computing_structure_solution
;
SHELXS-97 (Sheldrick, 2008) & TITAN (Hunter & Simpson, 1999)
;
_diffrn_ambient_temperature 89(2)
_diffrn_measured_fraction_theta_full 0.997
_diffrn_measured_fraction_theta_max 0.991
_diffrn_measurement_device_type 'Bruker APEXII CCD area detector'
_diffrn_measurement_method '\w scans'
_diffrn_radiation_type MoK\a
_diffrn_radiation_wavelength 0.71073
_diffrn_reflns_av_R_equivalents 0.0380
_diffrn_reflns_av_unetI/netI 0.0497
_diffrn_reflns_Laue_measured_fraction_full 0.997
_diffrn_reflns_Laue_measured_fraction_max 0.991
_diffrn_reflns_limit_h_max 42
_diffrn_reflns_limit_h_min -42
_diffrn_reflns_limit_k_max 7
_diffrn_reflns_limit_k_min -8
_diffrn_reflns_limit_l_max 11
_diffrn_reflns_limit_l_min -10
_diffrn_reflns_number 10441
_diffrn_reflns_point_group_measured_fraction_full 0.906
_diffrn_reflns_point_group_measured_fraction_max 0.855
_diffrn_reflns_theta_full 25.242
_diffrn_reflns_theta_max 31.988
_diffrn_reflns_theta_min 4.321
_diffrn_source 'fine-focus sealed tube'
_exptl_absorpt_coefficient_mu 0.086
_exptl_absorpt_correction_T_max 1.0000
_exptl_absorpt_correction_T_min 0.7968
_exptl_absorpt_correction_type multi-scan
_exptl_absorpt_process_details 'SADABS (Bruker, 2011)'
_exptl_crystal_colour colourless
_exptl_crystal_density_diffrn 1.376
_exptl_crystal_description plate
_exptl_crystal_F_000 520
_exptl_crystal_size_max 0.520
_exptl_crystal_size_mid 0.420
_exptl_crystal_size_min 0.040
_refine_diff_density_max 0.409
_refine_diff_density_min -0.231
_refine_diff_density_rms 0.056
_refine_ls_abs_structure_details
;
 Flack x determined using 1131 quotients [(I+)-(I-)]/[(I+)+(I-)]
 (Parsons and Flack (2004), Acta Cryst. A60, s61).
;
_refine_ls_abs_structure_Flack 0.6(9)
_refine_ls_extinction_method none
_refine_ls_goodness_of_fit_ref 1.042
_refine_ls_hydrogen_treatment mixed
_refine_ls_matrix_type full
_refine_ls_number_parameters 175
_refine_ls_number_reflns 3533
_refine_ls_number_restraints 2
_refine_ls_restrained_S_all 1.042
_refine_ls_R_factor_all 0.0529
_refine_ls_R_factor_gt 0.0445
_refine_ls_shift/su_max 0.000
_refine_ls_shift/su_mean 0.000
_refine_ls_structure_factor_coef Fsqd
_refine_ls_weighting_details 'w=1/[\s^2^(Fo^2^)+(0.0683P)^2^] where P=(Fo^2^+2Fc^2^)/3'
_refine_ls_weighting_scheme calc
_refine_ls_wR_factor_gt 0.1103
_refine_ls_wR_factor_ref 0.1152
_reflns_Friedel_coverage 0.724
_reflns_Friedel_fraction_full 0.814
_reflns_Friedel_fraction_max 0.719
_reflns_number_gt 3049
_reflns_number_total 3533
_reflns_threshold_expression 'I > 2\s(I)'
_cod_data_source_file c7ce01310h2.cif
_cod_data_source_block RA105_Compound_1
_cod_database_code 7228865
_shelx_space_group_comment
;
The symmetry employed for this shelxl refinement is uniquely defined
by the following loop, which should always be used as a source of
symmetry information in preference to the above space-group names.
They are only intended as comments.
;
_shelx_estimated_absorpt_t_min 0.957
_shelx_estimated_absorpt_t_max 0.997
_shelxl_version_number 2013-4

loop_
_space_group_symop_operation_xyz
'x, y, z'
'x, -y, z+1/2'
'x+1/2, y+1/2, z'
'x+1/2, -y+1/2, z+1/2'

loop_
_atom_site_label
_atom_site_type_symbol
_atom_site_fract_x
_atom_site_fract_y
_atom_site_fract_z
_atom_site_U_iso_or_equiv
_atom_site_adp_type
_atom_site_occupancy
_atom_site_site_symmetry_order
_atom_site_calc_flag
_atom_site_refinement_flags_posn
_atom_site_refinement_flags_adp
C1 C 0.48153(7) 0.4488(4) 0.3857(3) 0.0128(4) Uani 1 1 d . .
H1 H 0.4865 0.5996 0.3331 0.015 Uiso 1 1 calc R U
C2 C 0.52074(7) 0.3079(4) 0.4682(3) 0.0133(4) Uani 1 1 d . .
C3 C 0.51353(7) 0.0856(4) 0.5509(3) 0.0153(4) Uani 1 1 d . .
H3 H 0.5404 -0.0104 0.6090 0.018 Uiso 1 1 calc R U
C4 C 0.46761(7) 0.0086(4) 0.5474(3) 0.0149(4) Uani 1 1 d . .
H4 H 0.4633 -0.1392 0.6047 0.018 Uiso 1 1 calc R U
C5 C 0.37908(7) 0.0675(4) 0.4509(3) 0.0148(4) Uani 1 1 d . .
H5 H 0.3740 -0.0808 0.5062 0.018 Uiso 1 1 calc R U
C6 C 0.34047(7) 0.2041(4) 0.3634(3) 0.0167(4) Uani 1 1 d . .
H6 H 0.3087 0.1489 0.3572 0.020 Uiso 1 1 calc R U
C7 C 0.34750(7) 0.4267(4) 0.2821(3) 0.0168(4) Uani 1 1 d . .
H7 H 0.3205 0.5200 0.2214 0.020 Uiso 1 1 calc R U
C8 C 0.39319(7) 0.5089(4) 0.2904(3) 0.0147(4) Uani 1 1 d . .
H8 H 0.3975 0.6594 0.2364 0.018 Uiso 1 1 calc R U
C9 C 0.43396(7) 0.3708(4) 0.3789(3) 0.0118(4) Uani 1 1 d . .
C10 C 0.42684(7) 0.1464(4) 0.4596(3) 0.0125(4) Uani 1 1 d . .
C21 C 0.56977(7) 0.3941(4) 0.4614(3) 0.0143(4) Uani 1 1 d . .
O1 O 0.57957(6) 0.6108(3) 0.4515(2) 0.0207(3) Uani 1 1 d . .
N1 N 0.60174(6) 0.2082(3) 0.4619(2) 0.0147(3) Uani 1 1 d . .
H1N H 0.5903(10) 0.065(5) 0.455(4) 0.018 Uiso 1 1 d . U
C11 C 0.64998(7) 0.2332(4) 0.4517(3) 0.0127(4) Uani 1 1 d . .
C12 C 0.67892(7) 0.4299(4) 0.5267(3) 0.0145(4) Uani 1 1 d . .
H12 H 0.6662 0.5576 0.5832 0.017 Uiso 1 1 calc R U
C13 C 0.72670(7) 0.4367(4) 0.5180(3) 0.0156(4) Uani 1 1 d . .
H13 H 0.7465 0.5704 0.5685 0.019 Uiso 1 1 calc R U
C14 C 0.74578(7) 0.2503(4) 0.4362(3) 0.0158(4) Uani 1 1 d . .
H14 H 0.7784 0.2568 0.4310 0.019 Uiso 1 1 calc R U
C15 C 0.71694(7) 0.0544(4) 0.3620(3) 0.0160(4) Uani 1 1 d . .
H15 H 0.7298 -0.0728 0.3056 0.019 Uiso 1 1 calc R U
C16 C 0.66907(7) 0.0444(4) 0.3703(3) 0.0143(4) Uani 1 1 d . .
H16 H 0.6495 -0.0904 0.3209 0.017 Uiso 1 1 calc R U

loop_
_atom_site_aniso_label
_atom_site_aniso_U_11
_atom_site_aniso_U_22
_atom_site_aniso_U_33
_atom_site_aniso_U_23
_atom_site_aniso_U_13
_atom_site_aniso_U_12
C1 0.0123(8) 0.0129(9) 0.0135(10) 0.0000(7) 0.0041(7) -0.0002(6)
C2 0.0128(9) 0.0132(9) 0.0143(10) -0.0011(7) 0.0041(8) 0.0011(7)
C3 0.0152(9) 0.0154(10) 0.0147(11) 0.0016(7) 0.0028(8) 0.0024(7)
C4 0.0178(9) 0.0132(9) 0.0154(10) 0.0021(7) 0.0073(8) 0.0010(7)
C5 0.0161(9) 0.0140(9) 0.0161(10) -0.0010(8) 0.0075(8) -0.0033(7)
C6 0.0139(9) 0.0184(10) 0.0179(11) -0.0048(8) 0.0042(8) -0.0038(7)
C7 0.0127(8) 0.0191(10) 0.0184(11) -0.0023(8) 0.0037(8) 0.0014(7)
C8 0.0148(9) 0.0144(9) 0.0146(10) 0.0001(7) 0.0031(8) 0.0015(7)
C9 0.0127(8) 0.0109(9) 0.0125(9) -0.0002(7) 0.0042(7) 0.0009(6)
C10 0.0136(8) 0.0126(9) 0.0117(9) -0.0019(7) 0.0040(7) -0.0011(6)
C21 0.0115(8) 0.0163(9) 0.0144(10) -0.0010(7) 0.0020(7) 0.0005(7)
O1 0.0165(7) 0.0142(7) 0.0311(9) 0.0014(6) 0.0053(6) 0.0008(5)
N1 0.0117(7) 0.0121(8) 0.0204(9) -0.0015(7) 0.0045(6) -0.0006(6)
C11 0.0109(8) 0.0143(9) 0.0124(10) 0.0007(7) 0.0020(7) 0.0011(7)
C12 0.0154(9) 0.0125(9) 0.0154(10) -0.0002(7) 0.0036(7) 0.0009(7)
C13 0.0137(8) 0.0167(10) 0.0156(10) 0.0012(7) 0.0023(8) -0.0021(7)
C14 0.0133(9) 0.0182(10) 0.0165(11) 0.0034(8) 0.0049(7) 0.0011(7)
C15 0.0156(9) 0.0173(10) 0.0159(10) 0.0004(7) 0.0054(8) 0.0039(7)
C16 0.0157(9) 0.0122(9) 0.0149(10) -0.0006(7) 0.0035(8) -0.0001(7)

loop_
_atom_type_symbol
_atom_type_description
_atom_type_scat_dispersion_real
_atom_type_scat_dispersion_imag
_atom_type_scat_source
C C 0.0033 0.0016 'International Tables Vol C Tables 4.2.6.8 and 6.1.1.4'
H H 0.0000 0.0000 'International Tables Vol C Tables 4.2.6.8 and 6.1.1.4'
N N 0.0061 0.0033 'International Tables Vol C Tables 4.2.6.8 and 6.1.1.4'
O O 0.0106 0.0060 'International Tables Vol C Tables 4.2.6.8 and 6.1.1.4'

loop_
_geom_angle_atom_site_label_1
_geom_angle_atom_site_label_2
_geom_angle_atom_site_label_3
_geom_angle
_geom_angle_publ_flag
C2 C1 C9 120.74(18) ?
C2 C1 H1 119.6 ?
C9 C1 H1 119.6 ?
C1 C2 C3 119.74(18) ?
C1 C2 C21 117.94(18) ?
C3 C2 C21 122.29(17) ?
C4 C3 C2 120.24(19) ?
C4 C3 H3 119.9 ?
C2 C3 H3 119.9 ?
C3 C4 C10 121.06(19) ?
C3 C4 H4 119.5 ?
C10 C4 H4 119.5 ?
C6 C5 C10 120.43(19) ?
C6 C5 H5 119.8 ?
C10 C5 H5 119.8 ?
C5 C6 C7 120.43(18) ?
C5 C6 H6 119.8 ?
C7 C6 H6 119.8 ?
C8 C7 C6 120.38(19) ?
C8 C7 H7 119.8 ?
C6 C7 H7 119.8 ?
C7 C8 C9 120.57(19) ?
C7 C8 H8 119.7 ?
C9 C8 H8 119.7 ?
C8 C9 C1 121.65(17) ?
C8 C9 C10 118.98(16) ?
C1 C9 C10 119.36(17) ?
C4 C10 C9 118.83(17) ?
C4 C10 C5 121.98(18) ?
C9 C10 C5 119.19(17) ?
O1 C21 N1 123.69(18) y
O1 C21 C2 122.66(17) y
N1 C21 C2 113.62(17) y
C21 N1 C11 126.35(17) y
C21 N1 H1N 116.2(18) ?
C11 N1 H1N 117.0(18) ?
C12 C11 C16 120.15(17) ?
C12 C11 N1 122.53(17) ?
C16 C11 N1 117.23(17) ?
C13 C12 C11 119.26(18) ?
C13 C12 H12 120.4 ?
C11 C12 H12 120.4 ?
C14 C13 C12 120.8(2) ?
C14 C13 H13 119.6 ?
C12 C13 H13 119.6 ?
C15 C14 C13 119.81(19) ?
C15 C14 H14 120.1 ?
C13 C14 H14 120.1 ?
C14 C15 C16 120.06(19) ?
C14 C15 H15 120.0 ?
C16 C15 H15 120.0 ?
C15 C16 C11 119.89(18) ?
C15 C16 H16 120.1 ?
C11 C16 H16 120.1 ?

loop_
_geom_bond_atom_site_label_1
_geom_bond_atom_site_label_2
_geom_bond_distance
_geom_bond_publ_flag
C1 C2 1.383(3) ?
C1 C9 1.420(3) ?
C1 H1 0.9500 ?
C2 C3 1.420(3) ?
C2 C21 1.500(3) y
C3 C4 1.379(3) ?
C3 H3 0.9500 ?
C4 C10 1.416(3) ?
C4 H4 0.9500 ?
C5 C6 1.369(3) ?
C5 C10 1.424(3) ?
C5 H5 0.9500 ?
C6 C7 1.415(3) ?
C6 H6 0.9500 ?
C7 C8 1.374(3) ?
C7 H7 0.9500 ?
C8 C9 1.419(3) ?
C8 H8 0.9500 ?
C9 C10 1.421(3) ?
C21 O1 1.227(3) ?
C21 N1 1.371(3) y
N1 C11 1.416(2) y
N1 H1N 0.85(3) y
C11 C12 1.396(3) ?
C11 C16 1.399(3) ?
C12 C13 1.393(3) ?
C12 H12 0.9500 ?
C13 C14 1.391(3) ?
C13 H13 0.9500 ?
C14 C15 1.390(3) ?
C14 H14 0.9500 ?
C15 C16 1.395(3) ?
C15 H15 0.9500 ?
C16 H16 0.9500 ?

loop_
_geom_hbond_atom_site_label_D
_geom_hbond_atom_site_label_H
_geom_hbond_atom_site_label_A
_geom_hbond_distance_DH
_geom_hbond_distance_HA
_geom_hbond_distance_DA
_geom_hbond_angle_DHA
_geom_hbond_site_symmetry_A
N1 H1N O1 0.85(3) 2.51(3) 3.332(2) 165(2) 1_545
C1 H1 Cg1 0.95 2.97 3.700(2) 135 2_564
C4 H4 Cg1 0.95 2.81 3.482(2) 129 2_555
C8 H8 Cg2 0.95 2.82 3.433(2) 123 2_564
C12 H12 Cg3 0.95 2.96 3.652(2) 131 2_565
C15 H15 Cg3 0.95 2.90 3.570(2) 129 2_554

loop_
_geom_torsion_atom_site_label_1
_geom_torsion_atom_site_label_2
_geom_torsion_atom_site_label_3
_geom_torsion_atom_site_label_4
_geom_torsion
_geom_torsion_publ_flag
C9 C1 C2 C3 -1.6(3) ?
C9 C1 C2 C21 176.51(18) ?
C1 C2 C3 C4 0.8(3) ?
C21 C2 C3 C4 -177.2(2) ?
C2 C3 C4 C10 0.9(3) ?
C10 C5 C6 C7 -0.7(3) ?
C5 C6 C7 C8 -0.2(3) ?
C6 C7 C8 C9 0.6(3) ?
C7 C8 C9 C1 178.48(19) ?
C7 C8 C9 C10 -0.2(3) ?
C2 C1 C9 C8 -178.0(2) ?
C2 C1 C9 C10 0.7(3) ?
C3 C4 C10 C9 -1.9(3) ?
C3 C4 C10 C5 178.6(2) ?
C8 C9 C10 C4 179.8(2) ?
C1 C9 C10 C4 1.1(3) ?
C8 C9 C10 C5 -0.6(3) ?
C1 C9 C10 C5 -179.4(2) ?
C6 C5 C10 C4 -179.3(2) ?
C6 C5 C10 C9 1.1(3) ?
C1 C2 C21 O1 29.1(3) y
C3 C2 C21 O1 -152.8(2) y
C1 C2 C21 N1 -149.0(2) y
C3 C2 C21 N1 29.0(3) y
O1 C21 N1 C11 0.1(4) y
C2 C21 N1 C11 178.20(19) y
C21 N1 C11 C12 33.8(3) y
C21 N1 C11 C16 -149.6(2) y
C16 C11 C12 C13 0.7(3) ?
N1 C11 C12 C13 177.21(19) ?
C11 C12 C13 C14 -0.2(3) ?
C12 C13 C14 C15 0.0(3) ?
C13 C14 C15 C16 -0.3(3) ?
C14 C15 C16 C11 0.7(3) ?
C12 C11 C16 C15 -0.9(3) ?
N1 C11 C16 C15 -177.65(18) ?
